data_4086892
loop_
_publ_author_name
'Kilpatrick, Alexander F. R.'
'Green, Jennifer C.'
'Cloke, F. Geoffrey N.'

_publ_section_title
;
 Reactivity of a Dititanium Bis(pentalene) Complex toward Heteroallenes
 and Main-Group Element--Element Bonds
;
_journal_name_full Organometallics
_journal_paper_doi 10.1021/acs.organomet.6b00791
_journal_year 2016
_chemical_formula_moiety 'C54 H95 N Si4 Ti2'
_chemical_formula_sum 'C54 H95 N Si4 Ti2'
_chemical_formula_weight 966.46
_chemical_name_common 'Compound 2'
_space_group_crystal_system monoclinic
_space_group_IT_number 14
_space_group_name_Hall '-P 2yn'
_space_group_name_H-M_alt 'P 1 21/n 1'
_symmetry_space_group_name_Hall '-P 2yn'
_symmetry_space_group_name_H-M 'P 1 21/n 1'
_atom_sites_solution_hydrogens geom
_atom_sites_solution_primary iterative
_atom_sites_solution_secondary difmap
_audit_creation_date 2016-08-02
_audit_creation_method
;
Olex2 1.2
(compiled 2016.02.19 svn.r3266 for OlexSys, GUI svn.r5155)
;
_cell_angle_alpha 90
_cell_angle_beta 91.543(4)
_cell_angle_gamma 90
_cell_formula_units_Z 4
_cell_length_a 12.9319(5)
_cell_length_b 22.7725(11)
_cell_length_c 18.9297(9)
_cell_measurement_reflns_used 6899
_cell_measurement_temperature 173
_cell_measurement_theta_max 70.7190
_cell_measurement_theta_min 4.1360
_cell_volume 5572.6(4)
_computing_cell_refinement
;
CrysAlisPro, Agilent Technologies,
Version 1.171.37.34i (release 04-08-2014 CrysAlis171 .NET)
(compiled Aug  4 2014,14:34:23)
;
_computing_data_collection
;
CrysAlisPro, Agilent Technologies,
Version 1.171.37.34i (release 04-08-2014 CrysAlis171 .NET)
(compiled Aug  4 2014,14:34:23)
;
_computing_data_reduction
;
CrysAlisPro, Agilent Technologies,
Version 1.171.37.34i (release 04-08-2014 CrysAlis171 .NET)
(compiled Aug  4 2014,14:34:23)
;
_computing_molecular_graphics 'Ortep for Windows (Farrugia, 2012)'
_computing_publication_material
;
Olex2 (Dolomanov et al., 2009) and WinGX (Farrugia, 2012) publication routines 
;
_computing_structure_refinement 'ShelXL (Sheldrick, 2015)'
_computing_structure_solution
;
Superflip (Palatinus & Chapuis, 2007;Palatinus & van der Lee, 2008;
Palatinus et al., 2012)
;
_diffrn_ambient_temperature 173.15
_diffrn_detector 'CCD plate'
_diffrn_detector_area_resol_mean 16.1033
_diffrn_detector_type Eos
_diffrn_measured_fraction_theta_full 0.968
_diffrn_measured_fraction_theta_max 0.968
_diffrn_measurement_details
;
#__ type_ start__ end____ width___ exp.time_
  1 omega -109.00  -53.00   1.0000    6.5000
omega____ theta____ kappa____ phi______ frames
    -      -36.7513  178.0000  120.0000 56

#__ type_ start__ end____ width___ exp.time_
  2 omega -105.00  -18.00   1.0000    6.5000
omega____ theta____ kappa____ phi______ frames
    -      -36.7513  -38.0000 -120.0000 87

#__ type_ start__ end____ width___ exp.time_
  3 omega    7.00  108.00   1.0000    6.5000
omega____ theta____ kappa____ phi______ frames
    -       36.7513   19.0000  150.0000 101

#__ type_ start__ end____ width___ exp.time_
  4 omega   40.00   69.00   1.0000  200.0000
omega____ theta____ kappa____ phi______ frames
    -      107.0000  -30.0000  120.0000 29

#__ type_ start__ end____ width___ exp.time_
  5 omega   37.00   62.00   1.0000  200.0000
omega____ theta____ kappa____ phi______ frames
    -      107.0000  -30.0000  150.0000 25

#__ type_ start__ end____ width___ exp.time_
  6 omega   42.00   77.00   1.0000  200.0000
omega____ theta____ kappa____ phi______ frames
    -      107.0000  -45.0000 -120.0000 35

#__ type_ start__ end____ width___ exp.time_
  7 omega   41.00   74.00   1.0000  200.0000
omega____ theta____ kappa____ phi______ frames
    -      107.0000  -45.0000 -150.0000 33

#__ type_ start__ end____ width___ exp.time_
  8 omega   40.00   72.00   1.0000  200.0000
omega____ theta____ kappa____ phi______ frames
    -      107.0000  -45.0000 -180.0000 32

#__ type_ start__ end____ width___ exp.time_
  9 omega   45.00  162.00   1.0000  200.0000
omega____ theta____ kappa____ phi______ frames
    -      107.0000    0.0000  120.0000 117

#__ type_ start__ end____ width___ exp.time_
 10 omega  108.00  165.00   1.0000  200.0000
omega____ theta____ kappa____ phi______ frames
    -      107.0000   61.0000  -60.0000 57

#__ type_ start__ end____ width___ exp.time_
 11 omega   42.00  140.00   1.0000  200.0000
omega____ theta____ kappa____ phi______ frames
    -      107.0000  -89.0000  160.2816 98
;
_diffrn_measurement_device 'four-circle diffractometer'
_diffrn_measurement_device_type 'Xcalibur, Eos, Gemini ultra'
_diffrn_measurement_method '\w scans'
_diffrn_orient_matrix_UB_11 0.0316468000
_diffrn_orient_matrix_UB_12 0.0385709000
_diffrn_orient_matrix_UB_13 -0.0626881000
_diffrn_orient_matrix_UB_21 -0.0530080000
_diffrn_orient_matrix_UB_22 0.0532953000
_diffrn_orient_matrix_UB_23 0.0336847000
_diffrn_orient_matrix_UB_31 0.1019347000
_diffrn_orient_matrix_UB_32 0.0157620000
_diffrn_orient_matrix_UB_33 0.0395422000
_diffrn_radiation_monochromator mirror
_diffrn_radiation_probe x-ray
_diffrn_radiation_type CuK\a
_diffrn_radiation_wavelength 1.54184
_diffrn_reflns_av_R_equivalents 0.0655
_diffrn_reflns_av_unetI/netI 0.0919
_diffrn_reflns_Laue_measured_fraction_full 0.968
_diffrn_reflns_Laue_measured_fraction_max 0.968
_diffrn_reflns_limit_h_max 15
_diffrn_reflns_limit_h_min -13
_diffrn_reflns_limit_k_max 17
_diffrn_reflns_limit_k_min -27
_diffrn_reflns_limit_l_max 22
_diffrn_reflns_limit_l_min -18
_diffrn_reflns_number 16451
_diffrn_reflns_point_group_measured_fraction_full 0.968
_diffrn_reflns_point_group_measured_fraction_max 0.968
_diffrn_reflns_theta_full 66.995
_diffrn_reflns_theta_max 66.995
_diffrn_reflns_theta_min 3.932
_diffrn_source 'sealed X-ray tube'
_diffrn_source_type 'Enhance Ultra (Cu) X-ray Source'
_exptl_absorpt_coefficient_mu 3.501
_exptl_absorpt_correction_T_max 1.00000
_exptl_absorpt_correction_T_min 0.50514
_exptl_absorpt_correction_type multi-scan
_exptl_absorpt_process_details
;
CrysAlisPro, Agilent Technologies,
Version 1.171.37.34i (release 04-08-2014 CrysAlis171 .NET)
(compiled Aug  4 2014,14:34:23)
Empirical absorption correction using spherical harmonics,
 implemented in SCALE3 ABSPACK scaling algorithm.
Empirical absorption correction using spherical harmonics,
 implemented in SCALE3 ABSPACK scaling algorithm.
;
_exptl_crystal_colour 'dark red'
_exptl_crystal_colour_modifier dark
_exptl_crystal_colour_primary red
_exptl_crystal_density_diffrn 1.152
_exptl_crystal_description block
_exptl_crystal_F_000 2104
_exptl_crystal_size_max 0.1
_exptl_crystal_size_mid 0.1
_exptl_crystal_size_min 0.05
_refine_diff_density_max 1.131
_refine_diff_density_min -0.612
_refine_diff_density_rms 0.140
_refine_ls_extinction_method none
_refine_ls_goodness_of_fit_ref 1.047
_refine_ls_hydrogen_treatment constr
_refine_ls_matrix_type full
_refine_ls_number_parameters 592
_refine_ls_number_reflns 9634
_refine_ls_number_restraints 85
_refine_ls_restrained_S_all 1.045
_refine_ls_R_factor_all 0.1076
_refine_ls_R_factor_gt 0.0877
_refine_ls_shift/su_max 0.001
_refine_ls_shift/su_mean 0.000
_refine_ls_structure_factor_coef Fsqd
_refine_ls_weighting_details 'w=1/[\s^2^(Fo^2^)+(0.1924P)^2^+1.2596P] where P=(Fo^2^+2Fc^2^)/3'
_refine_ls_weighting_scheme calc
_refine_ls_wR_factor_gt 0.2455
_refine_ls_wR_factor_ref 0.2642
_reflns_Friedel_coverage 0.000
_reflns_number_gt 7423
_reflns_number_total 9634
_reflns_threshold_expression 'I > 2\s(I)'
_cod_data_source_file om6b00791_si_003.cif
_cod_data_source_block Compound2
_cod_database_code 4086892
_chemical_oxdiff_formula C53H95Si4Ti2N1
_shelx_space_group_comment
;
The symmetry employed for this shelxl refinement is uniquely defined
by the following loop, which should always be used as a source of
symmetry information in preference to the above space-group names.
They are only intended as comments.
;
_shelx_estimated_absorpt_t_max 0.844
_shelx_estimated_absorpt_t_min 0.721
_reflns_odcompleteness_completeness 96.67
_reflns_odcompleteness_iscentric 1
_reflns_odcompleteness_theta 66.97
_olex2_refinement_description
;
1. Fixed Uiso
 At 1.2 times of:
  All C(H) groups
 At 1.5 times of:
  All C(H,H,H) groups
2. Restrained distances
 C53B-N1B \\sim C53A-N1A
 with sigma of 0.02
3. Uiso/Uaniso restraints and constraints
N1B \\sim C53A \\sim C53B \\sim N1A \\sim C54A \\sim C54B: within 1.7A with
sigma of 0.04 and sigma for terminal atoms of 0.08
Uanis(C53B) = Uanis(C53A)
Uanis(N1A) = Uanis(N1B)
4. Rigid body (RIGU) restrains
 N1B, C53A, C53B, N1A, C54A, C54B
 with sigma for 1-2 distances of 0.004 and sigma for 1-3 distances of 0.004
 C12, C13, C14, C41, C43, C42
 with sigma for 1-2 distances of 0.004 and sigma for 1-3 distances of 0.004
5. Others
 Sof(C53A)=Sof(C54A)=Sof(H54D)=Sof(H54E)=Sof(H54F)=Sof(N1A)=1-FVAR(1)
 Sof(C53B)=Sof(C54B)=Sof(H54A)=Sof(H54B)=Sof(H54C)=Sof(N1B)=FVAR(1)
6.a Ternary CH refined with riding coordinates:
 C9(H9), C12(H12), C15(H15), C18(H18), C21(H21), C24(H24), C35(H35), C38(H38),
 C41(H41), C44(H44), C47(H47), C50(H50)
6.b Aromatic/amide H refined with riding coordinates:
 C2(H2), C3(H3), C6(H6), C7(H7), C28(H28), C29(H29), C32(H32), C33(H33)
6.c Idealised Me refined as rotating group:
 C10(H10A,H10B,H10C), C11(H11A,H11B,H11C), C13(H13A,H13B,H13C), C14(H14A,H14B,
 H14C), C16(H16A,H16B,H16C), C17(H17A,H17B,H17C), C19(H19A,H19B,H19C), C20(H20A,
 H20B,H20C), C22(H22A,H22B,H22C), C23(H23A,H23B,H23C), C25(H25A,H25B,H25C),
 C26(H26A,H26B,H26C), C36(H36A,H36B,H36C), C37(H37A,H37B,H37C), C39(H39A,H39B,
 H39C), C40(H40A,H40B,H40C), C42(H42A,H42B,H42C), C43(H43A,H43B,H43C), C45(H45A,
 H45B,H45C), C46(H46A,H46B,H46C), C48(H48A,H48B,H48C), C49(H49A,H49B,H49C),
 C51(H51A,H51B,H51C), C52(H52A,H52B,H52C), C54B(H54A,H54B,H54C), C54A(H54D,H54E,
 H54F)
;
_shelx_shelxl_version_number 2014/7
_olex2_submission_special_instructions 'No special instructions were received'

loop_
_space_group_symop_operation_xyz
'x, y, z'
'-x+1/2, y+1/2, -z+1/2'
'-x, -y, -z'
'x-1/2, -y-1/2, z-1/2'

loop_
_atom_site_label
_atom_site_type_symbol
_atom_site_fract_x
_atom_site_fract_y
_atom_site_fract_z
_atom_site_U_iso_or_equiv
_atom_site_adp_type
_atom_site_occupancy
_atom_site_site_symmetry_order
_atom_site_calc_flag
_atom_site_refinement_flags_posn
_atom_site_refinement_flags_adp
_atom_site_refinement_flags_occupancy
_atom_site_disorder_assembly
_atom_site_disorder_group
C1 C 0.5277(4) 0.79021(18) 0.6973(2) 0.0254(9) Uani 1 1 d . . . . .
C2 C 0.5902(4) 0.78692(19) 0.7621(2) 0.0287(9) Uani 1 1 d . . . . .
H2 H 0.6371 0.8166 0.7777 0.034 Uiso 1 1 calc R . . . .
C3 C 0.5731(3) 0.73487(19) 0.7987(2) 0.0247(8) Uani 1 1 d . . . . .
H3 H 0.6088 0.7222 0.8405 0.030 Uiso 1 1 calc R . . . .
C4 C 0.4913(3) 0.70373(17) 0.7616(2) 0.0204(8) Uani 1 1 d . . . . .
C5 C 0.4662(3) 0.73625(18) 0.6978(2) 0.0231(8) Uani 1 1 d . . . . .
C6 C 0.3858(3) 0.70396(18) 0.6609(2) 0.0217(8) Uani 1 1 d . . . . .
H6 H 0.3553 0.7134 0.6161 0.026 Uiso 1 1 calc R . . . .
C7 C 0.3609(3) 0.6559(2) 0.7036(2) 0.0264(9) Uani 1 1 d . . . . .
H7 H 0.3066 0.6291 0.6926 0.032 Uiso 1 1 calc R . . . .
C8 C 0.4263(3) 0.65175(18) 0.7655(2) 0.0230(8) Uani 1 1 d . . . . .
C9 C 0.4109(5) 0.8545(2) 0.5775(3) 0.0452(13) Uani 1 1 d . . . . .
H9 H 0.4325 0.8178 0.5530 0.054 Uiso 1 1 calc R . . . .
C10 C 0.2996(6) 0.8437(4) 0.6020(5) 0.0659(19) Uani 1 1 d . . . . .
H10A H 0.2679 0.8812 0.6147 0.099 Uiso 1 1 calc GR . . . .
H10B H 0.3014 0.8176 0.6433 0.099 Uiso 1 1 calc GR . . . .
H10C H 0.2589 0.8253 0.5636 0.099 Uiso 1 1 calc GR . . . .
C11 C 0.4067(8) 0.9023(3) 0.5216(4) 0.068(2) Uani 1 1 d . . . . .
H11A H 0.3556 0.8918 0.4847 0.102 Uiso 1 1 calc GR . . . .
H11B H 0.4749 0.9064 0.5008 0.102 Uiso 1 1 calc GR . . . .
H11C H 0.3871 0.9396 0.5434 0.102 Uiso 1 1 calc GR . . . .
C12 C 0.4548(7) 0.9133(3) 0.7274(4) 0.0643(18) Uani 1 1 d . U . . .
H12 H 0.4232 0.9485 0.7038 0.077 Uiso 1 1 calc R . . . .
C13 C 0.3736(8) 0.8864(4) 0.7716(4) 0.075(2) Uani 1 1 d . U . . .
H13A H 0.4038 0.8541 0.7995 0.113 Uiso 1 1 calc GR . . . .
H13B H 0.3175 0.8712 0.7409 0.113 Uiso 1 1 calc GR . . . .
H13C H 0.3460 0.9161 0.8034 0.113 Uiso 1 1 calc GR . . . .
C14 C 0.5393(9) 0.9361(4) 0.7800(5) 0.086(3) Uani 1 1 d . U . . .
H14A H 0.5068 0.9585 0.8176 0.129 Uiso 1 1 calc GR . . . .
H14B H 0.5875 0.9614 0.7551 0.129 Uiso 1 1 calc GR . . . .
H14C H 0.5770 0.9027 0.8008 0.129 Uiso 1 1 calc GR . . . .
C15 C 0.6313(6) 0.8958(3) 0.6189(3) 0.0580(18) Uani 1 1 d . . . . .
H15 H 0.6426 0.8756 0.5729 0.070 Uiso 1 1 calc R . . . .
C16 C 0.6197(9) 0.9620(4) 0.6016(5) 0.093(4) Uani 1 1 d . . . . .
H16A H 0.5867 0.9820 0.6409 0.139 Uiso 1 1 calc GR . . . .
H16B H 0.5768 0.9668 0.5585 0.139 Uiso 1 1 calc GR . . . .
H16C H 0.6881 0.9791 0.5945 0.139 Uiso 1 1 calc GR . . . .
C17 C 0.7267(6) 0.8867(4) 0.6623(4) 0.064(2) Uani 1 1 d . . . . .
H17A H 0.7870 0.8974 0.6348 0.095 Uiso 1 1 calc GR . . . .
H17B H 0.7318 0.8453 0.6762 0.095 Uiso 1 1 calc GR . . . .
H17C H 0.7245 0.9112 0.7048 0.095 Uiso 1 1 calc GR . . . .
C18 C 0.4662(5) 0.6368(2) 0.9249(2) 0.0363(11) Uani 1 1 d . . . . .
H18 H 0.4695 0.6804 0.9196 0.044 Uiso 1 1 calc R . . . .
C19 C 0.4169(7) 0.6255(3) 0.9967(3) 0.0606(18) Uani 1 1 d . . . . .
H19A H 0.4032 0.5835 1.0020 0.091 Uiso 1 1 calc GR . . . .
H19B H 0.3518 0.6474 0.9991 0.091 Uiso 1 1 calc GR . . . .
H19C H 0.4644 0.6386 1.0348 0.091 Uiso 1 1 calc GR . . . .
C20 C 0.5776(5) 0.6156(3) 0.9260(3) 0.0480(13) Uani 1 1 d . . . . .
H20A H 0.6162 0.6346 0.9649 0.072 Uiso 1 1 calc GR . . . .
H20B H 0.6093 0.6256 0.8811 0.072 Uiso 1 1 calc GR . . . .
H20C H 0.5792 0.5729 0.9327 0.072 Uiso 1 1 calc GR . . . .
C21 C 0.2447(5) 0.6282(3) 0.8531(4) 0.0558(16) Uani 1 1 d . . . . .
H21 H 0.2148 0.6215 0.8045 0.067 Uiso 1 1 calc R . . . .
C22 C 0.1780(7) 0.5918(6) 0.9005(4) 0.089(3) Uani 1 1 d . . . . .
H22A H 0.2056 0.5938 0.9492 0.134 Uiso 1 1 calc GR . . . .
H22B H 0.1778 0.5509 0.8845 0.134 Uiso 1 1 calc GR . . . .
H22C H 0.1071 0.6072 0.8987 0.134 Uiso 1 1 calc GR . . . .
C23 C 0.2333(7) 0.6952(4) 0.8652(5) 0.076(2) Uani 1 1 d . . . . .
H23A H 0.1600 0.7060 0.8619 0.115 Uiso 1 1 calc GR . . . .
H23B H 0.2713 0.7165 0.8292 0.115 Uiso 1 1 calc GR . . . .
H23C H 0.2614 0.7055 0.9122 0.115 Uiso 1 1 calc GR . . . .
C24 C 0.4052(5) 0.5271(2) 0.8316(3) 0.0450(13) Uani 1 1 d . . . . .
H24 H 0.4783 0.5217 0.8169 0.054 Uiso 1 1 calc R . . . .
C25 C 0.3930(9) 0.4890(3) 0.8971(4) 0.084(3) Uani 1 1 d . . . . .
H25A H 0.3229 0.4935 0.9147 0.125 Uiso 1 1 calc GR . . . .
H25B H 0.4434 0.5012 0.9337 0.125 Uiso 1 1 calc GR . . . .
H25C H 0.4049 0.4478 0.8849 0.125 Uiso 1 1 calc GR . . . .
C26 C 0.3374(8) 0.5041(3) 0.7704(4) 0.071(2) Uani 1 1 d . . . . .
H26A H 0.3462 0.4615 0.7663 0.107 Uiso 1 1 calc GR . . . .
H26B H 0.3577 0.5230 0.7264 0.107 Uiso 1 1 calc GR . . . .
H26C H 0.2647 0.5130 0.7792 0.107 Uiso 1 1 calc GR . . . .
C27 C 0.7718(3) 0.6827(2) 0.6047(2) 0.0278(9) Uani 1 1 d . . . . .
C28 C 0.7338(4) 0.7382(2) 0.5791(2) 0.0278(9) Uani 1 1 d . . . . .
H28 H 0.7747 0.7727 0.5767 0.033 Uiso 1 1 calc R . . . .
C29 C 0.6299(4) 0.7353(2) 0.5584(2) 0.0254(9) Uani 1 1 d . . . . .
H29 H 0.5878 0.7674 0.5438 0.031 Uiso 1 1 calc R . . . .
C30 C 0.5975(3) 0.6748(2) 0.5629(2) 0.0228(8) Uani 1 1 d . . . . .
C31 C 0.6852(3) 0.6423(2) 0.5915(2) 0.0250(9) Uani 1 1 d . . . . .
C32 C 0.6567(4) 0.5824(2) 0.5948(2) 0.0294(9) Uani 1 1 d . . . . .
H32 H 0.6980 0.5513 0.6135 0.035 Uiso 1 1 calc R . . . .
C33 C 0.5563(4) 0.5771(2) 0.5653(2) 0.0290(9) Uani 1 1 d . . . . .
H33 H 0.5212 0.5408 0.5584 0.035 Uiso 1 1 calc R . . . .
C34 C 0.5131(3) 0.63377(18) 0.5466(2) 0.0237(9) Uani 1 1 d . . . . .
C35 C 0.9564(5) 0.6408(3) 0.5249(3) 0.0456(13) Uani 1 1 d . . . . .
H35 H 1.0321 0.6321 0.5299 0.055 Uiso 1 1 calc R . . . .
C36 C 0.9444(8) 0.6880(4) 0.4689(4) 0.075(2) Uani 1 1 d . . . . .
H36A H 0.9776 0.6751 0.4257 0.112 Uiso 1 1 calc GR . . . .
H36B H 0.9771 0.7243 0.4860 0.112 Uiso 1 1 calc GR . . . .
H36C H 0.8707 0.6951 0.4589 0.112 Uiso 1 1 calc GR . . . .
C37 C 0.9034(6) 0.5838(4) 0.5016(5) 0.069(2) Uani 1 1 d . . . . .
H37A H 0.8291 0.5907 0.4944 0.103 Uiso 1 1 calc GR . . . .
H37B H 0.9144 0.5538 0.5382 0.103 Uiso 1 1 calc GR . . . .
H37C H 0.9328 0.5703 0.4573 0.103 Uiso 1 1 calc GR . . . .
C38 C 0.9809(4) 0.7385(3) 0.6347(3) 0.0446(12) Uani 1 1 d . . . . .
H38 H 0.9619 0.7643 0.5937 0.054 Uiso 1 1 calc R . . . .
C39 C 0.9493(7) 0.7728(5) 0.6990(5) 0.077(2) Uani 1 1 d . . . . .
H39A H 0.9640 0.7495 0.7416 0.115 Uiso 1 1 calc GR . . . .
H39B H 0.8751 0.7813 0.6954 0.115 Uiso 1 1 calc GR . . . .
H39C H 0.9882 0.8097 0.7016 0.115 Uiso 1 1 calc GR . . . .
C40 C 1.0994(5) 0.7337(4) 0.6336(5) 0.072(2) Uani 1 1 d . . . . .
H40A H 1.1295 0.7732 0.6318 0.108 Uiso 1 1 calc GR . . . .
H40B H 1.1194 0.7114 0.5918 0.108 Uiso 1 1 calc GR . . . .
H40C H 1.1248 0.7136 0.6764 0.108 Uiso 1 1 calc GR . . . .
C41 C 0.9468(5) 0.6076(3) 0.6825(4) 0.0561(16) Uani 1 1 d . U . . .
H41 H 0.8934 0.5760 0.6774 0.067 Uiso 1 1 calc R . . . .
C42 C 1.0523(6) 0.5797(4) 0.6679(6) 0.077(2) Uani 1 1 d . U . . .
H42A H 1.1045 0.6106 0.6637 0.116 Uiso 1 1 calc GR . . . .
H42B H 1.0476 0.5573 0.6237 0.116 Uiso 1 1 calc GR . . . .
H42C H 1.0722 0.5534 0.7069 0.116 Uiso 1 1 calc GR . . . .
C43 C 0.9422(7) 0.6323(4) 0.7620(5) 0.074(2) Uani 1 1 d . U . . .
H43A H 0.9587 0.6006 0.7954 0.111 Uiso 1 1 calc GR . . . .
H43B H 0.8726 0.6473 0.7705 0.111 Uiso 1 1 calc GR . . . .
H43C H 0.9925 0.6642 0.7684 0.111 Uiso 1 1 calc GR . . . .
C44 C 0.4547(4) 0.5962(2) 0.3998(3) 0.0371(11) Uani 1 1 d . . . . .
H44 H 0.4475 0.5536 0.4117 0.045 Uiso 1 1 calc R . . . .
C45 C 0.3918(6) 0.6055(3) 0.3294(3) 0.0531(15) Uani 1 1 d . . . . .
H45A H 0.3986 0.6464 0.3141 0.080 Uiso 1 1 calc GR . . . .
H45B H 0.3187 0.5966 0.3368 0.080 Uiso 1 1 calc GR . . . .
H45C H 0.4184 0.5794 0.2930 0.080 Uiso 1 1 calc GR . . . .
C46 C 0.5703(6) 0.6062(4) 0.3870(3) 0.0566(17) Uani 1 1 d . . . . .
H46A H 0.5939 0.5783 0.3515 0.085 Uiso 1 1 calc GR . . . .
H46B H 0.6099 0.6003 0.4313 0.085 Uiso 1 1 calc GR . . . .
H46C H 0.5808 0.6464 0.3702 0.085 Uiso 1 1 calc GR . . . .
C47 C 0.2830(4) 0.6004(2) 0.5127(3) 0.0359(11) Uani 1 1 d . . . . .
H47 H 0.2481 0.6293 0.5440 0.043 Uiso 1 1 calc R . . . .
C48 C 0.2056(4) 0.5847(3) 0.4539(3) 0.0470(13) Uani 1 1 d . . . . .
H48A H 0.2356 0.5548 0.4233 0.070 Uiso 1 1 calc GR . . . .
H48B H 0.1888 0.6198 0.4260 0.070 Uiso 1 1 calc GR . . . .
H48C H 0.1424 0.5692 0.4744 0.070 Uiso 1 1 calc GR . . . .
C49 C 0.3054(4) 0.5459(2) 0.5574(3) 0.0419(12) Uani 1 1 d . . . . .
H49A H 0.2409 0.5317 0.5774 0.063 Uiso 1 1 calc GR . . . .
H49B H 0.3547 0.5559 0.5958 0.063 Uiso 1 1 calc GR . . . .
H49C H 0.3349 0.5152 0.5278 0.063 Uiso 1 1 calc GR . . . .
C50 C 0.3780(4) 0.7186(2) 0.4598(2) 0.0298(9) Uani 1 1 d . . . . .
H50 H 0.3849 0.7392 0.5064 0.036 Uiso 1 1 calc R . . . .
C51 C 0.4584(5) 0.7468(3) 0.4129(3) 0.0451(13) Uani 1 1 d . . . . .
H51A H 0.4521 0.7302 0.3652 0.068 Uiso 1 1 calc GR . . . .
H51B H 0.5278 0.7390 0.4326 0.068 Uiso 1 1 calc GR . . . .
H51C H 0.4468 0.7893 0.4107 0.068 Uiso 1 1 calc GR . . . .
C52 C 0.2695(5) 0.7326(3) 0.4315(4) 0.0554(16) Uani 1 1 d . . . . .
H52A H 0.2610 0.7753 0.4276 0.083 Uiso 1 1 calc GR . . . .
H52B H 0.2185 0.7169 0.4638 0.083 Uiso 1 1 calc GR . . . .
H52C H 0.2590 0.7147 0.3847 0.083 Uiso 1 1 calc GR . . . .
C53B C 0.6762(6) 0.6438(3) 0.7355(3) 0.0244(12) Uani 0.796(9) 1 d D U P A 1
C53A C 0.6365(18) 0.6209(19) 0.7347(13) 0.0244(12) Uani 0.204(9) 1 d D U P A 2
C54B C 0.6888(5) 0.5427(3) 0.7772(4) 0.0368(15) Uani 0.796(9) 1 d . U P A 1
H54A H 0.7049 0.5127 0.7420 0.055 Uiso 0.796(9) 1 calc GR . P A 1
H54B H 0.6414 0.5262 0.8116 0.055 Uiso 0.796(9) 1 calc GR . P A 1
H54C H 0.7528 0.5552 0.8017 0.055 Uiso 0.796(9) 1 calc GR . P A 1
C54A C 0.7927(18) 0.6311(11) 0.8148(12) 0.032(5) Uani 0.204(9) 1 d . U P A 2
H54D H 0.7882 0.6593 0.8538 0.048 Uiso 0.204(9) 1 calc GR . P A 2
H54E H 0.8622 0.6326 0.7954 0.048 Uiso 0.204(9) 1 calc GR . P A 2
H54F H 0.7791 0.5914 0.8324 0.048 Uiso 0.204(9) 1 calc GR . P A 2
N1B N 0.6401(4) 0.5932(3) 0.7420(2) 0.0240(10) Uani 0.796(9) 1 d D U P A 1
N1A N 0.7150(18) 0.6463(9) 0.7588(12) 0.0240(10) Uani 0.204(9) 1 d D U P A 2
Si1 Si 0.50252(12) 0.86374(5) 0.65522(7) 0.0331(3) Uani 1 1 d . . . . .
Si2 Si 0.38801(10) 0.60908(5) 0.84573(6) 0.0285(3) Uani 1 1 d . . . . .
Si3 Si 0.91305(9) 0.66625(6) 0.61516(7) 0.0300(3) Uani 1 1 d . . . . .
Si4 Si 0.40524(9) 0.63822(5) 0.47881(6) 0.0248(3) Uani 1 1 d . . . . .
Ti1 Ti 0.64380(6) 0.71648(3) 0.68181(4) 0.0240(2) Uani 1 1 d . . . . .
Ti2 Ti 0.52964(6) 0.63338(3) 0.66765(4) 0.0220(2) Uani 1 1 d . . . . .

loop_
_atom_site_aniso_label
_atom_site_aniso_U_11
_atom_site_aniso_U_22
_atom_site_aniso_U_33
_atom_site_aniso_U_23
_atom_site_aniso_U_13
_atom_site_aniso_U_12
C1 0.027(2) 0.021(2) 0.028(2) 0.0000(15) 0.0006(17) 0.0044(15)
C2 0.034(3) 0.023(2) 0.030(2) -0.0071(16) 0.0041(19) -0.0027(16)
C3 0.025(2) 0.028(2) 0.0214(19) -0.0025(15) -0.0019(16) 0.0011(16)
C4 0.022(2) 0.0224(18) 0.0172(18) -0.0026(14) 0.0006(15) 0.0018(15)
C5 0.023(2) 0.0233(19) 0.0230(19) 0.0013(15) 0.0033(16) 0.0048(15)
C6 0.0101(19) 0.030(2) 0.0244(19) -0.0013(15) -0.0028(15) 0.0035(14)
C7 0.022(2) 0.030(2) 0.027(2) -0.0055(16) 0.0019(17) -0.0012(16)
C8 0.020(2) 0.0245(19) 0.0241(19) -0.0021(15) -0.0012(16) -0.0016(15)
C9 0.048(4) 0.035(3) 0.051(3) -0.003(2) -0.016(3) 0.005(2)
C10 0.054(4) 0.060(4) 0.083(5) 0.013(4) -0.004(4) 0.006(3)
C11 0.095(6) 0.062(4) 0.046(3) 0.013(3) -0.028(4) -0.010(4)
C12 0.099(5) 0.049(3) 0.044(3) -0.004(2) -0.008(3) 0.023(3)
C13 0.091(5) 0.088(5) 0.047(4) 0.010(3) 0.017(3) 0.036(4)
C14 0.117(7) 0.075(5) 0.065(5) -0.021(4) -0.020(5) 0.018(4)
C15 0.083(5) 0.050(4) 0.041(3) 0.004(2) -0.008(3) -0.025(3)
C16 0.134(9) 0.061(5) 0.081(6) 0.020(4) -0.041(6) -0.049(5)
C17 0.061(4) 0.076(5) 0.054(4) -0.009(3) 0.006(3) -0.040(4)
C18 0.046(3) 0.040(3) 0.022(2) 0.0000(17) -0.005(2) -0.002(2)
C19 0.081(5) 0.070(4) 0.031(3) -0.002(3) 0.007(3) 0.004(3)
C20 0.054(4) 0.057(3) 0.033(3) 0.005(2) -0.006(2) -0.006(3)
C21 0.037(3) 0.080(5) 0.050(3) 0.000(3) 0.018(3) 0.002(3)
C22 0.054(5) 0.163(10) 0.052(4) 0.004(5) 0.026(4) -0.010(5)
C23 0.064(5) 0.088(6) 0.079(5) -0.009(4) 0.021(4) 0.032(4)
C24 0.063(4) 0.027(2) 0.045(3) 0.005(2) 0.010(3) -0.007(2)
C25 0.154(9) 0.040(3) 0.055(4) 0.018(3) -0.017(5) -0.030(4)
C26 0.132(8) 0.041(3) 0.040(3) -0.007(3) 0.000(4) -0.021(4)
C27 0.016(2) 0.042(2) 0.026(2) -0.0027(17) 0.0035(16) 0.0053(16)
C28 0.024(2) 0.037(2) 0.0223(19) 0.0010(16) 0.0065(17) -0.0021(17)
C29 0.024(2) 0.033(2) 0.0193(18) 0.0033(16) -0.0013(16) 0.0033(16)
C30 0.019(2) 0.034(2) 0.0159(17) -0.0001(15) 0.0017(15) 0.0042(16)
C31 0.020(2) 0.034(2) 0.0210(19) -0.0025(16) 0.0013(16) 0.0084(16)
C32 0.027(2) 0.034(2) 0.027(2) -0.0044(17) -0.0034(17) 0.0128(17)
C33 0.035(3) 0.027(2) 0.025(2) -0.0091(16) -0.0004(18) 0.0044(17)
C34 0.023(2) 0.028(2) 0.0200(19) -0.0014(15) -0.0007(16) 0.0035(15)
C35 0.030(3) 0.050(3) 0.057(3) -0.013(3) 0.015(3) 0.005(2)
C36 0.098(7) 0.092(6) 0.036(3) 0.000(3) 0.025(4) 0.003(5)
C37 0.042(4) 0.073(5) 0.093(6) -0.039(4) 0.023(4) -0.008(3)
C38 0.026(3) 0.056(3) 0.052(3) -0.007(3) -0.001(2) -0.001(2)
C39 0.054(5) 0.106(7) 0.070(5) -0.037(5) -0.005(4) -0.005(4)
C40 0.027(3) 0.072(5) 0.117(7) -0.021(4) 0.010(4) -0.014(3)
C41 0.026(3) 0.068(4) 0.074(4) 0.033(3) -0.020(3) -0.007(2)
C42 0.040(4) 0.061(4) 0.130(7) 0.030(4) -0.019(4) 0.003(3)
C43 0.063(5) 0.091(6) 0.066(4) 0.023(4) -0.008(3) -0.001(4)
C44 0.045(3) 0.041(3) 0.026(2) -0.0062(19) -0.002(2) 0.005(2)
C45 0.069(4) 0.063(4) 0.026(2) -0.009(2) -0.006(3) -0.001(3)
C46 0.055(4) 0.080(5) 0.035(3) -0.004(3) 0.009(3) 0.019(3)
C47 0.033(3) 0.037(2) 0.038(2) -0.013(2) 0.002(2) -0.0038(19)
C48 0.029(3) 0.052(3) 0.059(3) -0.014(3) -0.004(2) -0.003(2)
C49 0.037(3) 0.042(3) 0.047(3) -0.005(2) 0.006(2) -0.009(2)
C50 0.034(3) 0.030(2) 0.025(2) -0.0008(16) -0.0085(18) 0.0027(17)
C51 0.052(4) 0.047(3) 0.036(3) 0.011(2) -0.004(2) -0.004(2)
C52 0.047(4) 0.043(3) 0.075(4) -0.004(3) -0.026(3) 0.016(3)
C53B 0.019(3) 0.036(3) 0.019(2) 0.002(2) -0.005(2) 0.004(2)
C53A 0.019(3) 0.036(3) 0.019(2) 0.002(2) -0.005(2) 0.004(2)
C54B 0.029(3) 0.035(3) 0.046(3) 0.013(2) -0.005(3) 0.008(2)
C54A 0.020(8) 0.051(13) 0.024(8) -0.001(7) -0.006(6) 0.008(7)
N1B 0.017(2) 0.032(2) 0.023(2) 0.0035(18) -0.0058(16) 0.0064(18)
N1A 0.017(2) 0.032(2) 0.023(2) 0.0035(18) -0.0058(16) 0.0064(18)
Si1 0.0524(9) 0.0204(6) 0.0263(6) 0.0006(4) -0.0034(5) 0.0003(5)
Si2 0.0317(7) 0.0308(6) 0.0232(6) 0.0010(4) 0.0059(5) -0.0036(4)
Si3 0.0160(6) 0.0410(7) 0.0331(6) 0.0047(5) 0.0029(5) 0.0036(4)
Si4 0.0226(6) 0.0286(6) 0.0229(6) -0.0047(4) -0.0039(4) 0.0026(4)
Ti1 0.0164(4) 0.0329(4) 0.0226(4) -0.0046(3) 0.0003(3) 0.0005(3)
Ti2 0.0246(5) 0.0217(4) 0.0197(4) 0.0002(2) 0.0015(3) 0.0025(3)

loop_
_atom_type_symbol
_atom_type_description
_atom_type_scat_dispersion_real
_atom_type_scat_dispersion_imag
_atom_type_scat_source
C C 0.0181 0.0091 'International Tables Vol C Tables 4.2.6.8 and 6.1.1.4'
H H 0.0000 0.0000 'International Tables Vol C Tables 4.2.6.8 and 6.1.1.4'
Si Si 0.2541 0.3302 'International Tables Vol C Tables 4.2.6.8 and 6.1.1.4'
Ti Ti 0.2191 1.8069 'International Tables Vol C Tables 4.2.6.8 and 6.1.1.4'
N N 0.0311 0.0180 'International Tables Vol C Tables 4.2.6.8 and 6.1.1.4'

loop_
_geom_angle_atom_site_label_1
_geom_angle_atom_site_label_2
_geom_angle_atom_site_label_3
_geom_angle
C2 C1 C5 104.0(4)
C2 C1 Si1 119.4(3)
C2 C1 Ti1 73.6(2)
C5 C1 Si1 131.5(3)
C5 C1 Ti1 75.0(2)
Si1 C1 Ti1 135.2(2)
C1 C2 H2 124.1
C1 C2 Ti1 69.7(2)
C3 C2 C1 111.8(4)
C3 C2 H2 124.1
C3 C2 Ti1 78.0(2)
Ti1 C2 H2 119.6
C2 C3 H3 126.2
C2 C3 C4 107.5(4)
C2 C3 Ti1 68.2(2)
C4 C3 H3 126.2
C4 C3 Ti1 76.3(2)
Ti1 C3 H3 121.0
C3 C4 C5 107.5(4)
C3 C4 C8 142.5(4)
C3 C4 Ti1 70.2(2)
C3 C4 Ti2 121.0(3)
C5 C4 C8 110.0(4)
C5 C4 Ti1 66.6(2)
C5 C4 Ti2 76.9(2)
C8 C4 Ti1 125.7(3)
C8 C4 Ti2 68.5(2)
Ti2 C4 Ti1 57.78(9)
C1 C5 Ti1 68.3(2)
C1 C5 Ti2 126.3(3)
C4 C5 C1 109.0(4)
C4 C5 Ti1 79.2(2)
C4 C5 Ti2 69.6(2)
C6 C5 C1 144.3(4)
C6 C5 C4 106.6(4)
C6 C5 Ti1 122.1(3)
C6 C5 Ti2 69.8(2)
Ti1 C5 Ti2 58.55(9)
C5 C6 H6 126.5
C5 C6 Ti2 76.9(2)
C7 C6 C5 107.0(4)
C7 C6 H6 126.5
C7 C6 Ti2 69.2(2)
Ti2 C6 H6 119.3
C6 C7 H7 123.7
C6 C7 C8 112.6(4)
C6 C7 Ti2 77.0(2)
C8 C7 H7 123.7
C8 C7 Ti2 72.0(2)
Ti2 C7 H7 118.8
C4 C8 Si2 128.7(3)
C4 C8 Ti2 76.3(2)
C7 C8 C4 103.6(4)
C7 C8 Si2 122.2(3)
C7 C8 Ti2 72.7(2)
Si2 C8 Ti2 135.4(2)
C10 C9 H9 106.2
C10 C9 Si1 110.9(5)
C11 C9 H9 106.2
C11 C9 C10 108.0(6)
C11 C9 Si1 118.4(5)
Si1 C9 H9 106.2
C9 C10 H10A 109.5
C9 C10 H10B 109.5
C9 C10 H10C 109.5
H10A C10 H10B 109.5
H10A C10 H10C 109.5
H10B C10 H10C 109.5
C9 C11 H11A 109.5
C9 C11 H11B 109.5
C9 C11 H11C 109.5
H11A C11 H11B 109.5
H11A C11 H11C 109.5
H11B C11 H11C 109.5
C13 C12 H12 107.1
C13 C12 C14 105.8(7)
C13 C12 Si1 114.1(6)
C14 C12 H12 107.1
C14 C12 Si1 115.3(6)
Si1 C12 H12 107.1
C12 C13 H13A 109.5
C12 C13 H13B 109.5
C12 C13 H13C 109.5
H13A C13 H13B 109.5
H13A C13 H13C 109.5
H13B C13 H13C 109.5
C12 C14 H14A 109.5
C12 C14 H14B 109.5
C12 C14 H14C 109.5
H14A C14 H14B 109.5
H14A C14 H14C 109.5
H14B C14 H14C 109.5
C16 C15 H15 106.2
C16 C15 Si1 111.0(7)
C17 C15 H15 106.2
C17 C15 C16 109.2(6)
C17 C15 Si1 117.2(4)
Si1 C15 H15 106.2
C15 C16 H16A 109.5
C15 C16 H16B 109.5
C15 C16 H16C 109.5
H16A C16 H16B 109.5
H16A C16 H16C 109.5
H16B C16 H16C 109.5
C15 C17 H17A 109.5
C15 C17 H17B 109.5
C15 C17 H17C 109.5
H17A C17 H17B 109.5
H17A C17 H17C 109.5
H17B C17 H17C 109.5
C19 C18 H18 105.9
C19 C18 Si2 114.8(5)
C20 C18 H18 105.9
C20 C18 C19 110.5(5)
C20 C18 Si2 113.0(4)
Si2 C18 H18 105.9
C18 C19 H19A 109.5
C18 C19 H19B 109.5
C18 C19 H19C 109.5
H19A C19 H19B 109.5
H19A C19 H19C 109.5
H19B C19 H19C 109.5
C18 C20 H20A 109.5
C18 C20 H20B 109.5
C18 C20 H20C 109.5
H20A C20 H20B 109.5
H20A C20 H20C 109.5
H20B C20 H20C 109.5
C22 C21 H21 104.5
C22 C21 C23 113.2(7)
C22 C21 Si2 119.3(6)
C23 C21 H21 104.5
C23 C21 Si2 109.3(5)
Si2 C21 H21 104.5
C21 C22 H22A 109.5
C21 C22 H22B 109.5
C21 C22 H22C 109.5
H22A C22 H22B 109.5
H22A C22 H22C 109.5
H22B C22 H22C 109.5
C21 C23 H23A 109.5
C21 C23 H23B 109.5
C21 C23 H23C 109.5
H23A C23 H23B 109.5
H23A C23 H23C 109.5
H23B C23 H23C 109.5
C25 C24 H24 106.0
C25 C24 Si2 115.4(5)
C26 C24 H24 106.0
C26 C24 C25 110.6(5)
C26 C24 Si2 112.2(5)
Si2 C24 H24 106.0
C24 C25 H25A 109.5
C24 C25 H25B 109.5
C24 C25 H25C 109.5
H25A C25 H25B 109.5
H25A C25 H25C 109.5
H25B C25 H25C 109.5
C24 C26 H26A 109.5
C24 C26 H26B 109.5
C24 C26 H26C 109.5
H26A C26 H26B 109.5
H26A C26 H26C 109.5
H26B C26 H26C 109.5
C28 C27 C31 104.0(4)
C28 C27 Si3 122.5(3)
C28 C27 Ti1 71.5(2)
C31 C27 Si3 129.2(3)
C31 C27 Ti1 76.4(2)
Si3 C27 Ti1 134.3(2)
C27 C28 H28 124.1
C27 C28 Ti1 73.0(2)
C29 C28 C27 111.9(4)
C29 C28 H28 124.1
C29 C28 Ti1 74.1(2)
Ti1 C28 H28 120.3
C28 C29 H29 126.0
C28 C29 C30 108.0(4)
C28 C29 Ti1 71.6(2)
C30 C29 H29 126.0
C30 C29 Ti1 77.5(2)
Ti1 C29 H29 116.9
C29 C30 C31 106.5(4)
C29 C30 C34 144.4(4)
C29 C30 Ti1 68.2(2)
C29 C30 Ti2 122.8(3)
C31 C30 C34 109.0(4)
C31 C30 Ti1 72.0(2)
C31 C30 Ti2 77.8(2)
C34 C30 Ti1 126.3(3)
C34 C30 Ti2 68.5(2)
Ti2 C30 Ti1 59.10(9)
C27 C31 Ti1 68.4(2)
C27 C31 Ti2 124.9(3)
C30 C31 C27 109.3(4)
C30 C31 Ti1 74.1(2)
C30 C31 Ti2 67.9(2)
C32 C31 C27 142.8(4)
C32 C31 C30 107.9(4)
C32 C31 Ti1 124.5(3)
C32 C31 Ti2 71.6(3)
Ti1 C31 Ti2 57.81(9)
C31 C32 H32 126.1
C31 C32 Ti2 75.4(2)
C33 C32 C31 107.7(4)
C33 C32 H32 126.1
C33 C32 Ti2 68.9(2)
Ti2 C32 H32 121.2
C32 C33 H33 124.2
C32 C33 C34 111.6(4)
C32 C33 Ti2 77.3(3)
C34 C33 H33 124.2
C34 C33 Ti2 69.6(2)
Ti2 C33 H33 120.3
C30 C34 Si4 130.4(3)
C30 C34 Ti2 75.1(2)
C33 C34 C30 103.7(4)
C33 C34 Si4 119.4(3)
C33 C34 Ti2 74.2(2)
Si4 C34 Ti2 137.1(2)
C36 C35 H35 106.7
C36 C35 C37 111.4(7)
C36 C35 Si3 112.7(4)
C37 C35 H35 106.7
C37 C35 Si3 112.2(4)
Si3 C35 H35 106.7
C35 C36 H36A 109.5
C35 C36 H36B 109.5
C35 C36 H36C 109.5
H36A C36 H36B 109.5
H36A C36 H36C 109.5
H36B C36 H36C 109.5
C35 C37 H37A 109.5
C35 C37 H37B 109.5
C35 C37 H37C 109.5
H37A C37 H37B 109.5
H37A C37 H37C 109.5
H37B C37 H37C 109.5
C39 C38 H38 104.8
C39 C38 C40 109.9(6)
C39 C38 Si3 118.1(5)
C40 C38 H38 104.8
C40 C38 Si3 113.1(5)
Si3 C38 H38 104.8
C38 C39 H39A 109.5
C38 C39 H39B 109.5
C38 C39 H39C 109.5
H39A C39 H39B 109.5
H39A C39 H39C 109.5
H39B C39 H39C 109.5
C38 C40 H40A 109.5
C38 C40 H40B 109.5
C38 C40 H40C 109.5
H40A C40 H40B 109.5
H40A C40 H40C 109.5
H40B C40 H40C 109.5
C42 C41 H41 107.4
C42 C41 C43 111.6(7)
C42 C41 Si3 111.2(5)
C43 C41 H41 107.4
C43 C41 Si3 111.7(5)
Si3 C41 H41 107.4
C41 C42 H42A 109.5
C41 C42 H42B 109.5
C41 C42 H42C 109.5
H42A C42 H42B 109.5
H42A C42 H42C 109.5
H42B C42 H42C 109.5
C41 C43 H43A 109.5
C41 C43 H43B 109.5
C41 C43 H43C 109.5
H43A C43 H43B 109.5
H43A C43 H43C 109.5
H43B C43 H43C 109.5
C45 C44 H44 106.0
C45 C44 Si4 115.2(4)
C46 C44 H44 106.0
C46 C44 C45 109.5(5)
C46 C44 Si4 113.4(4)
Si4 C44 H44 106.0
C44 C45 H45A 109.5
C44 C45 H45B 109.5
C44 C45 H45C 109.5
H45A C45 H45B 109.5
H45A C45 H45C 109.5
H45B C45 H45C 109.5
C44 C46 H46A 109.5
C44 C46 H46B 109.5
C44 C46 H46C 109.5
H46A C46 H46B 109.5
H46A C46 H46C 109.5
H46B C46 H46C 109.5
C48 C47 H47 106.9
C48 C47 C49 109.0(4)
C48 C47 Si4 113.0(4)
C49 C47 H47 106.9
C49 C47 Si4 113.8(4)
Si4 C47 H47 106.9
C47 C48 H48A 109.5
C47 C48 H48B 109.5
C47 C48 H48C 109.5
H48A C48 H48B 109.5
H48A C48 H48C 109.5
H48B C48 H48C 109.5
C47 C49 H49A 109.5
C47 C49 H49B 109.5
C47 C49 H49C 109.5
H49A C49 H49B 109.5
H49A C49 H49C 109.5
H49B C49 H49C 109.5
C51 C50 H50 105.8
C51 C50 Si4 113.0(4)
C52 C50 H50 105.8
C52 C50 C51 110.1(5)
C52 C50 Si4 115.7(4)
Si4 C50 H50 105.8
C50 C51 H51A 109.5
C50 C51 H51B 109.5
C50 C51 H51C 109.5
H51A C51 H51B 109.5
H51A C51 H51C 109.5
H51B C51 H51C 109.5
C50 C52 H52A 109.5
C50 C52 H52B 109.5
C50 C52 H52C 109.5
H52A C52 H52B 109.5
H52A C52 H52C 109.5
H52B C52 H52C 109.5
N1B C53B Ti1 138.3(7)
N1B C53B Ti2 69.6(5)
Ti1 C53B Ti2 68.7(2)
N1A C53A Ti1 72(2)
N1A C53A Ti2 139(3)
Ti2 C53A Ti1 67.5(12)
H54A C54B H54B 109.5
H54A C54B H54C 109.5
H54B C54B H54C 109.5
N1B C54B H54A 109.5
N1B C54B H54B 109.5
N1B C54B H54C 109.5
H54D C54A H54E 109.5
H54D C54A H54F 109.5
H54E C54A H54F 109.5
N1A C54A H54D 109.5
N1A C54A H54E 109.5
N1A C54A H54F 109.5
C53B N1B C54B 127.8(6)
C53B N1B Ti2 77.9(6)
C54B N1B Ti2 152.9(5)
C53A N1A C54A 133(2)
C53A N1A Ti1 78(2)
C54A N1A Ti1 148.7(17)
C1 Si1 C12 106.4(3)
C1 Si1 C15 110.0(3)
C9 Si1 C1 109.4(2)
C9 Si1 C12 115.0(3)
C9 Si1 C15 107.0(3)
C12 Si1 C15 109.1(4)
C8 Si2 C18 108.7(2)
C8 Si2 C21 102.6(3)
C8 Si2 C24 111.1(2)
C18 Si2 C21 111.4(3)
C18 Si2 C24 112.2(3)
C24 Si2 C21 110.5(3)
C27 Si3 C35 106.1(2)
C27 Si3 C38 107.0(2)
C27 Si3 C41 114.9(3)
C38 Si3 C35 107.1(3)
C41 Si3 C35 108.8(3)
C41 Si3 C38 112.6(3)
C34 Si4 C44 104.6(2)
C34 Si4 C47 110.5(2)
C34 Si4 C50 108.3(2)
C44 Si4 C47 109.5(2)
C50 Si4 C44 113.6(2)
C50 Si4 C47 110.2(2)
C1 Ti1 C2 36.75(17)
C1 Ti1 C3 59.63(15)
C1 Ti1 C5 36.68(15)
C1 Ti1 C27 142.61(17)
C1 Ti1 C28 107.19(17)
C1 Ti1 C29 87.81(15)
C1 Ti1 C31 138.52(16)
C1 Ti1 C53A 125.6(6)
C1 Ti1 N1A 132.4(5)
C1 Ti1 Ti2 100.91(12)
C2 Ti1 C3 33.76(16)
C2 Ti1 C5 58.61(16)
C2 Ti1 C27 148.48(17)
C2 Ti1 C28 124.00(17)
C2 Ti1 C29 120.13(16)
C2 Ti1 C31 174.91(17)
C2 Ti1 C53A 109.7(6)
C2 Ti1 N1A 100.6(5)
C2 Ti1 Ti2 114.92(12)
C3 Ti1 C31 146.44(15)
C5 Ti1 C3 57.72(15)
C5 Ti1 C29 92.48(15)
C5 Ti1 C31 116.55(15)
C5 Ti1 C53A 94.0(6)
C5 Ti1 Ti2 64.54(11)
C27 Ti1 C3 153.69(16)
C27 Ti1 C5 146.95(16)
C27 Ti1 C29 59.17(16)
C27 Ti1 C31 35.21(16)
C27 Ti1 C53A 89.9(6)
C27 Ti1 Ti2 96.49(12)
C28 Ti1 C3 156.53(16)
C28 Ti1 C5 124.79(16)
C28 Ti1 C27 35.46(17)
C28 Ti1 C29 34.26(17)
C28 Ti1 C31 56.58(16)
C28 Ti1 C53A 124.3(6)
C28 Ti1 Ti2 112.92(12)
C29 Ti1 C3 146.69(15)
C29 Ti1 C31 57.00(15)
C29 Ti1 C53A 124.8(6)
C29 Ti1 Ti2 90.12(12)
C53B Ti1 C1 132.9(2)
C53B Ti1 C2 107.6(2)
C53B Ti1 C3 76.03(19)
C53B Ti1 C5 106.6(2)
C53B Ti1 C27 84.4(2)
C53B Ti1 C28 119.9(2)
C53B Ti1 C29 131.6(2)
C53B Ti1 C31 74.8(2)
C53B Ti1 Ti2 61.4(3)
C53A Ti1 C3 76.0(6)
C53A Ti1 C31 71.3(6)
N1A Ti1 C3 72.8(5)
N1A Ti1 C5 114.7(5)
N1A Ti1 C27 83.8(5)
N1A Ti1 C28 117.7(5)
N1A Ti1 C29 139.0(5)
N1A Ti1 C31 82.8(5)
N1A Ti1 C53A 30.4(5)
N1A Ti1 Ti2 76.2(6)
Ti2 Ti1 C3 89.55(11)
Ti2 Ti1 C31 61.97(11)
Ti2 Ti1 C53A 45.8(5)
C4 Ti2 C6 56.20(14)
C4 Ti2 C32 149.80(16)
C6 Ti2 C32 142.52(15)
C7 Ti2 C4 56.12(15)
C7 Ti2 C6 33.78(15)
C7 Ti2 C30 121.18(16)
C7 Ti2 C32 154.08(16)
C7 Ti2 Ti1 111.44(11)
C8 Ti2 C4 35.16(14)
C8 Ti2 C6 58.62(14)
C8 Ti2 C7 35.32(15)
C8 Ti2 C30 144.54(15)
C8 Ti2 C32 157.94(15)
C8 Ti2 C33 147.54(17)
C8 Ti2 Ti1 97.60(11)
C30 Ti2 C4 115.49(14)
C30 Ti2 C6 89.59(14)
C30 Ti2 C32 57.00(15)
C30 Ti2 Ti1 62.86(11)
C33 Ti2 C4 171.08(15)
C33 Ti2 C6 116.11(16)
C33 Ti2 C7 120.83(17)
C33 Ti2 C30 57.74(16)
C33 Ti2 C32 33.75(17)
C33 Ti2 Ti1 114.56(13)
C34 Ti2 C4 134.87(14)
C34 Ti2 C6 83.99(14)
C34 Ti2 C7 103.00(16)
C34 Ti2 C8 138.24(16)
C34 Ti2 C30 36.39(15)
C34 Ti2 C32 59.25(15)
C34 Ti2 C33 36.21(15)
C34 Ti2 Ti1 98.53(12)
C53B Ti2 C4 72.79(17)
C53B Ti2 C6 125.40(18)
C53B Ti2 C7 125.29(18)
C53B Ti2 C8 91.11(17)
C53B Ti2 C30 96.24(18)
C53B Ti2 C32 78.90(18)
C53B Ti2 C33 112.53(19)
C53B Ti2 C34 128.14(18)
C53B Ti2 Ti1 49.94(14)
C53A Ti2 C4 76.6(10)
C53A Ti2 C6 132.7(10)
C53A Ti2 C7 120.6(8)
C53A Ti2 C8 85.3(8)
C53A Ti2 C30 110.0(10)
C53A Ti2 C32 79.5(8)
C53A Ti2 C33 110.7(9)
C53A Ti2 C34 136.4(8)
C53A Ti2 Ti1 66.7(13)
N1B Ti2 C4 87.00(17)
N1B Ti2 C6 142.16(17)
N1B Ti2 C7 120.02(17)
N1B Ti2 C8 86.72(16)
N1B Ti2 C30 116.96(17)
N1B Ti2 C32 74.25(17)
N1B Ti2 C33 101.23(18)
N1B Ti2 C34 133.48(17)
N1B Ti2 C53B 32.5(2)
N1B Ti2 Ti1 82.44(18)
Ti1 Ti2 C4 62.75(10)
Ti1 Ti2 C6 87.30(10)
Ti1 Ti2 C32 90.97(12)

loop_
_geom_bond_atom_site_label_1
_geom_bond_atom_site_label_2
_geom_bond_distance
C1 C2 1.453(7)
C1 C5 1.464(6)
C1 Si1 1.879(4)
C1 Ti1 2.277(4)
C2 H2 0.9500
C2 C3 1.394(6)
C2 Ti1 2.328(4)
C3 H3 0.9500
C3 C4 1.441(6)
C3 Ti1 2.453(4)
C4 C5 1.447(6)
C4 C8 1.455(6)
C4 Ti1 2.533(4)
C4 Ti2 2.454(4)
C5 C6 1.439(6)
C5 Ti1 2.367(4)
C5 Ti2 2.551(4)
C6 H6 0.9500
C6 C7 1.403(6)
C6 Ti2 2.459(4)
C7 H7 0.9500
C7 C8 1.429(6)
C7 Ti2 2.360(4)
C8 Si2 1.881(4)
C8 Ti2 2.350(4)
C9 H9 1.0000
C9 C10 1.543(10)
C9 C11 1.518(9)
C9 Si1 1.875(6)
C10 H10A 0.9800
C10 H10B 0.9800
C10 H10C 0.9800
C11 H11A 0.9800
C11 H11B 0.9800
C11 H11C 0.9800
C12 H12 1.0000
C12 C13 1.493(13)
C12 C14 1.547(12)
C12 Si1 1.889(7)
C13 H13A 0.9800
C13 H13B 0.9800
C13 H13C 0.9800
C14 H14A 0.9800
C14 H14B 0.9800
C14 H14C 0.9800
C15 H15 1.0000
C15 C16 1.549(11)
C15 C17 1.479(11)
C15 Si1 1.960(8)
C16 H16A 0.9800
C16 H16B 0.9800
C16 H16C 0.9800
C17 H17A 0.9800
C17 H17B 0.9800
C17 H17C 0.9800
C18 H18 1.0000
C18 C19 1.538(8)
C18 C20 1.519(9)
C18 Si2 1.893(5)
C19 H19A 0.9800
C19 H19B 0.9800
C19 H19C 0.9800
C20 H20A 0.9800
C20 H20B 0.9800
C20 H20C 0.9800
C21 H21 1.0000
C21 C22 1.509(11)
C21 C23 1.552(12)
C21 Si2 1.913(7)
C22 H22A 0.9800
C22 H22B 0.9800
C22 H22C 0.9800
C23 H23A 0.9800
C23 H23B 0.9800
C23 H23C 0.9800
C24 H24 1.0000
C24 C25 1.524(8)
C24 C26 1.526(10)
C24 Si2 1.901(5)
C25 H25A 0.9800
C25 H25B 0.9800
C25 H25C 0.9800
C26 H26A 0.9800
C26 H26B 0.9800
C26 H26C 0.9800
C27 C28 1.434(7)
C27 C31 1.467(7)
C27 Si3 1.869(5)
C27 Ti1 2.365(4)
C28 H28 0.9500
C28 C29 1.391(7)
C28 Ti1 2.345(4)
C29 H29 0.9500
C29 C30 1.443(6)
C29 Ti1 2.377(4)
C30 C31 1.448(6)
C30 C34 1.463(6)
C30 Ti1 2.500(4)
C30 Ti2 2.384(4)
C31 C32 1.416(7)
C31 Ti1 2.473(4)
C31 Ti2 2.514(4)
C32 H32 0.9500
C32 C33 1.403(7)
C32 Ti2 2.464(4)
C33 H33 0.9500
C33 C34 1.447(6)
C33 Ti2 2.357(4)
C34 Si4 1.873(5)
C34 Ti2 2.295(4)
C35 H35 1.0000
C35 C36 1.515(11)
C35 C37 1.528(9)
C35 Si3 1.902(6)
C36 H36A 0.9800
C36 H36B 0.9800
C36 H36C 0.9800
C37 H37A 0.9800
C37 H37B 0.9800
C37 H37C 0.9800
C38 H38 1.0000
C38 C39 1.511(10)
C38 C40 1.536(9)
C38 Si3 1.897(6)
C39 H39A 0.9800
C39 H39B 0.9800
C39 H39C 0.9800
C40 H40A 0.9800
C40 H40B 0.9800
C40 H40C 0.9800
C41 H41 1.0000
C41 C42 1.537(11)
C41 C43 1.609(12)
C41 Si3 1.889(6)
C42 H42A 0.9800
C42 H42B 0.9800
C42 H42C 0.9800
C43 H43A 0.9800
C43 H43B 0.9800
C43 H43C 0.9800
C44 H44 1.0000
C44 C45 1.556(8)
C44 C46 1.538(9)
C44 Si4 1.902(5)
C45 H45A 0.9800
C45 H45B 0.9800
C45 H45C 0.9800
C46 H46A 0.9800
C46 H46B 0.9800
C46 H46C 0.9800
C47 H47 1.0000
C47 C48 1.521(8)
C47 C49 1.525(8)
C47 Si4 1.925(5)
C48 H48A 0.9800
C48 H48B 0.9800
C48 H48C 0.9800
C49 H49A 0.9800
C49 H49B 0.9800
C49 H49C 0.9800
C50 H50 1.0000
C50 C51 1.525(8)
C50 C52 1.523(8)
C50 Si4 1.898(5)
C51 H51A 0.9800
C51 H51B 0.9800
C51 H51C 0.9800
C52 H52A 0.9800
C52 H52B 0.9800
C52 H52C 0.9800
C53B N1B 1.249(9)
C53B Ti1 1.981(6)
C53B Ti2 2.273(9)
C53A N1A 1.244(19)
C53A Ti1 2.40(4)
C53A Ti2 1.87(2)
C54B H54A 0.9800
C54B H54B 0.9800
C54B H54C 0.9800
C54B N1B 1.465(9)
C54A H54D 0.9800
C54A H54E 0.9800
C54A H54F 0.9800
C54A N1A 1.48(3)
N1B Ti2 2.179(6)
N1A Ti1 2.33(2)
Ti1 Ti2 2.4108(11)

loop_
_geom_torsion_atom_site_label_1
_geom_torsion_atom_site_label_2
_geom_torsion_atom_site_label_3
_geom_torsion_atom_site_label_4
_geom_torsion
C1 C2 C3 C4 -4.6(5)
C1 C2 C3 Ti1 62.2(3)
C1 C5 C6 C7 -172.2(5)
C1 C5 C6 Ti2 124.7(6)
C2 C1 C5 C4 1.2(4)
C2 C1 C5 C6 176.3(6)
C2 C1 C5 Ti1 -68.4(3)
C2 C1 C5 Ti2 -76.9(4)
C2 C1 Si1 C9 -175.1(4)
C2 C1 Si1 C12 -50.4(5)
C2 C1 Si1 C15 67.7(4)
C2 C3 C4 C5 5.2(5)
C2 C3 C4 C8 -175.3(5)
C2 C3 C4 Ti1 61.4(3)
C2 C3 C4 Ti2 90.1(4)
C3 C4 C5 C1 -3.9(5)
C3 C4 C5 C6 179.0(3)
C3 C4 C5 Ti1 58.5(3)
C3 C4 C5 Ti2 118.7(3)
C3 C4 C8 C7 178.7(5)
C3 C4 C8 Si2 24.8(8)
C3 C4 C8 Ti2 -113.3(6)
C4 C5 C6 C7 3.0(5)
C4 C5 C6 Ti2 -60.1(3)
C4 C8 Si2 C18 -9.3(5)
C4 C8 Si2 C21 108.7(4)
C4 C8 Si2 C24 -133.2(4)
C5 C1 C2 C3 2.1(5)
C5 C1 C2 Ti1 69.4(3)
C5 C1 Si1 C9 -24.8(5)
C5 C1 Si1 C12 99.9(5)
C5 C1 Si1 C15 -142.0(4)
C5 C4 C8 C7 -1.8(4)
C5 C4 C8 Si2 -155.6(3)
C5 C4 C8 Ti2 66.3(3)
C5 C6 C7 C8 -4.4(5)
C5 C6 C7 Ti2 -68.2(3)
C6 C7 C8 C4 3.8(5)
C6 C7 C8 Si2 159.8(3)
C6 C7 C8 Ti2 -67.0(3)
C7 C8 Si2 C18 -158.8(4)
C7 C8 Si2 C21 -40.8(4)
C7 C8 Si2 C24 77.3(4)
C8 C4 C5 C1 176.3(3)
C8 C4 C5 C6 -0.7(5)
C8 C4 C5 Ti1 -121.3(3)
C8 C4 C5 Ti2 -61.0(3)
C10 C9 Si1 C1 74.4(5)
C10 C9 Si1 C12 -45.2(6)
C10 C9 Si1 C15 -166.5(5)
C11 C9 Si1 C1 -159.9(6)
C11 C9 Si1 C12 80.5(7)
C11 C9 Si1 C15 -40.8(7)
C13 C12 Si1 C1 -46.6(6)
C13 C12 Si1 C9 74.7(6)
C13 C12 Si1 C15 -165.2(6)
C14 C12 Si1 C1 76.2(7)
C14 C12 Si1 C9 -162.6(6)
C14 C12 Si1 C15 -42.4(7)
C19 C18 Si2 C8 156.7(4)
C19 C18 Si2 C21 44.4(5)
C19 C18 Si2 C24 -80.1(5)
C20 C18 Si2 C8 -75.4(4)
C20 C18 Si2 C21 172.3(4)
C20 C18 Si2 C24 47.8(5)
C27 C28 C29 C30 -5.9(5)
C27 C28 C29 Ti1 63.8(3)
C27 C31 C32 C33 -174.3(5)
C27 C31 C32 Ti2 123.9(6)
C28 C27 C31 C30 -3.4(4)
C28 C27 C31 C32 174.2(6)
C28 C27 C31 Ti1 -66.7(3)
C28 C27 C31 Ti2 -79.4(4)
C28 C27 Si3 C35 -84.5(4)
C28 C27 Si3 C38 29.5(5)
C28 C27 Si3 C41 155.3(4)
C28 C29 C30 C31 3.4(5)
C28 C29 C30 C34 -171.9(5)
C28 C29 C30 Ti1 65.7(3)
C28 C29 C30 Ti2 89.3(4)
C29 C30 C31 C27 0.1(4)
C29 C30 C31 C32 -178.4(3)
C29 C30 C31 Ti1 59.8(3)
C29 C30 C31 Ti2 120.9(3)
C29 C30 C34 C33 174.0(5)
C29 C30 C34 Si4 23.4(8)
C29 C30 C34 Ti2 -116.8(6)
C30 C31 C32 C33 3.3(5)
C30 C31 C32 Ti2 -58.4(3)
C30 C34 Si4 C44 94.7(4)
C30 C34 Si4 C47 -147.6(4)
C30 C34 Si4 C50 -26.8(4)
C31 C27 C28 C29 5.7(5)
C31 C27 C28 Ti1 70.2(3)
C31 C27 Si3 C35 68.2(5)
C31 C27 Si3 C38 -177.8(4)
C31 C27 Si3 C41 -52.0(5)
C31 C30 C34 C33 -1.2(4)
C31 C30 C34 Si4 -151.8(3)
C31 C30 C34 Ti2 68.0(3)
C31 C32 C33 C34 -4.3(5)
C31 C32 C33 Ti2 -66.0(3)
C32 C33 C34 C30 3.4(5)
C32 C33 C34 Si4 157.9(3)
C32 C33 C34 Ti2 -66.5(3)
C33 C34 Si4 C44 -52.1(4)
C33 C34 Si4 C47 65.6(4)
C33 C34 Si4 C50 -173.6(3)
C34 C30 C31 C27 177.2(3)
C34 C30 C31 C32 -1.3(5)
C34 C30 C31 Ti1 -123.1(3)
C34 C30 C31 Ti2 -62.0(3)
C39 C38 Si3 C27 58.4(6)
C39 C38 Si3 C35 171.8(6)
C39 C38 Si3 C41 -68.7(7)
C40 C38 Si3 C27 -171.3(5)
C40 C38 Si3 C35 -57.9(6)
C40 C38 Si3 C41 61.6(6)
C42 C41 Si3 C27 157.5(5)
C42 C41 Si3 C35 38.8(6)
C42 C41 Si3 C38 -79.7(6)
C43 C41 Si3 C27 -77.2(5)
C43 C41 Si3 C35 164.1(5)
C43 C41 Si3 C38 45.6(6)
C51 C50 Si4 C34 76.3(4)
C51 C50 Si4 C44 -39.5(4)
C51 C50 Si4 C47 -162.8(4)
C52 C50 Si4 C34 -155.6(4)
C52 C50 Si4 C44 88.7(5)
C52 C50 Si4 C47 -34.6(5)
N1A C53A Ti2 C4 -70(3)
N1A C53A Ti2 C6 -67(3)
N1A C53A Ti2 C7 -106(3)
N1A C53A Ti2 C8 -105(3)
N1A C53A Ti2 C30 42(4)
N1A C53A Ti2 C32 91(3)
N1A C53A Ti2 C33 104(3)
N1A C53A Ti2 C34 73(4)
N1A C53A Ti2 Ti1 -4(3)
Si1 C1 C2 C3 159.6(3)
Si1 C1 C2 Ti1 -133.1(3)
Si1 C1 C5 C4 -152.4(3)
Si1 C1 C5 C6 22.8(9)
Si1 C1 C5 Ti1 138.1(4)
Si1 C1 C5 Ti2 129.5(3)
Si3 C27 C28 C29 164.2(3)
Si3 C27 C28 Ti1 -131.3(3)
Si3 C27 C31 C30 -159.9(3)
Si3 C27 C31 C32 17.7(9)
Si3 C27 C31 Ti1 136.9(4)
Si3 C27 C31 Ti2 124.1(3)
Ti1 C1 C2 C3 -67.3(3)
Ti1 C1 C5 C4 69.6(3)
Ti1 C1 C5 C6 -115.3(6)
Ti1 C1 C5 Ti2 -8.5(3)
Ti1 C1 Si1 C9 88.8(4)
Ti1 C1 Si1 C12 -146.5(4)
Ti1 C1 Si1 C15 -28.4(4)
Ti1 C2 C3 C4 -66.8(3)
Ti1 C3 C4 C5 -56.3(3)
Ti1 C3 C4 C8 123.3(6)
Ti1 C3 C4 Ti2 28.7(2)
Ti1 C4 C5 C1 -62.4(3)
Ti1 C4 C5 C6 120.6(3)
Ti1 C4 C5 Ti2 60.27(8)
Ti1 C4 C8 C7 -76.8(4)
Ti1 C4 C8 Si2 129.4(3)
Ti1 C4 C8 Ti2 -8.7(3)
Ti1 C5 C6 C7 90.5(4)
Ti1 C5 C6 Ti2 27.4(3)
Ti1 C27 C28 C29 -64.5(3)
Ti1 C27 C31 C30 63.2(3)
Ti1 C27 C31 C32 -119.1(6)
Ti1 C27 C31 Ti2 -12.8(3)
Ti1 C27 Si3 C35 180.0(3)
Ti1 C27 Si3 C38 -66.0(4)
Ti1 C27 Si3 C41 59.7(5)
Ti1 C28 C29 C30 -69.7(3)
Ti1 C29 C30 C31 -62.3(3)
Ti1 C29 C30 C34 122.4(6)
Ti1 C29 C30 Ti2 23.7(3)
Ti1 C30 C31 C27 -59.7(3)
Ti1 C30 C31 C32 121.9(3)
Ti1 C30 C31 Ti2 61.16(8)
Ti1 C30 C34 C33 -82.4(4)
Ti1 C30 C34 Si4 126.9(3)
Ti1 C30 C34 Ti2 -13.2(3)
Ti1 C31 C32 C33 86.0(4)
Ti1 C31 C32 Ti2 24.3(3)
Ti1 C53B N1B C54B 168.6(5)
Ti1 C53B N1B Ti2 -1.6(6)
Ti1 C53A N1A C54A 174(3)
Ti1 C53A Ti2 C4 -65.8(4)
Ti1 C53A Ti2 C6 -62.2(11)
Ti1 C53A Ti2 C7 -102.0(7)
Ti1 C53A Ti2 C8 -100.4(4)
Ti1 C53A Ti2 C30 46.8(7)
Ti1 C53A Ti2 C32 95.7(4)
Ti1 C53A Ti2 C33 108.7(6)
Ti1 C53A Ti2 C34 77.4(15)
Ti2 C4 C5 C1 -122.7(3)
Ti2 C4 C5 C6 60.3(3)
Ti2 C4 C5 Ti1 -60.27(8)
Ti2 C4 C8 C7 -68.1(3)
Ti2 C4 C8 Si2 138.1(4)
Ti2 C5 C6 C7 63.1(3)
Ti2 C6 C7 C8 63.9(3)
Ti2 C7 C8 C4 70.8(3)
Ti2 C7 C8 Si2 -133.3(3)
Ti2 C8 Si2 C18 103.2(3)
Ti2 C8 Si2 C21 -138.8(4)
Ti2 C8 Si2 C24 -20.7(4)
Ti2 C30 C31 C27 -120.8(3)
Ti2 C30 C31 C32 60.7(3)
Ti2 C30 C31 Ti1 -61.16(8)
Ti2 C30 C34 C33 -69.2(3)
Ti2 C30 C34 Si4 140.2(4)
Ti2 C31 C32 C33 61.7(3)
Ti2 C32 C33 C34 61.7(3)
Ti2 C33 C34 C30 69.9(3)
Ti2 C33 C34 Si4 -135.6(3)
Ti2 C34 Si4 C44 -150.6(3)
Ti2 C34 Si4 C47 -32.9(4)
Ti2 C34 Si4 C50 87.9(3)
Ti2 C53B N1B C54B 170.2(6)
Ti2 C53A N1A C54A 178(2)
Ti2 C53A N1A Ti1 4(3)
